data_4001389
loop_
_publ_author_name
'Wang, Xin-Yi'
'Scancella, Michael'
'Sevov, Slavi C.'

_publ_section_title
;
 Studies of the Mechanism of a Single-Crystal-to-Single-Crystal Reversible
 Dehydration of a Copper Carboxylate Framework
;
_journal_issue 18
_journal_name_full 'Chemistry of Materials'
_journal_page_first 4506
_journal_paper_doi 10.1021/cm071005z
_journal_volume 19
_journal_year 2007
_chemical_formula_moiety 'C16 H16 Cl2 Cu7 O26, 2(H2 O)'
_chemical_formula_sum 'C16 H20 Cl2 Cu7 O28'
_chemical_formula_weight 1176.07
_chemical_name_common CuTHFRe
_chemical_name_systematic
; 
 ? 
;
_space_group_IT_number 14
_symmetry_cell_setting monoclinic
_symmetry_space_group_name_Hall '-P 2ybc'
_symmetry_space_group_name_H-M 'P 1 21/c 1'
_atom_sites_solution_hydrogens geom
_atom_sites_solution_primary direct
_atom_sites_solution_secondary difmap
_audit_creation_method SHELXL-97
_cell_angle_alpha 90.00
_cell_angle_beta 91.7950(10)
_cell_angle_gamma 90.00
_cell_formula_units_Z 2
_cell_length_a 14.2238(3)
_cell_length_b 10.1417(2)
_cell_length_c 10.5474(3)
_cell_measurement_temperature 100(2)
_cell_volume 1520.75(6)
_computing_cell_refinement 'Bruker SMART'
_computing_data_collection 'Bruker SMART'
_computing_data_reduction 'Bruker SHELXTL-V5.1'
_computing_molecular_graphics Diomand
_computing_publication_material 'SHELXL-97 (Sheldrick, 1997)'
_computing_structure_refinement 'SHELXL-97 (Sheldrick, 1997)'
_computing_structure_solution 'SHELXS-97 (Sheldrick, 1990)'
_diffrn_ambient_temperature 100(2)
_diffrn_measured_fraction_theta_full 0.995
_diffrn_measured_fraction_theta_max 0.995
_diffrn_measurement_device_type 'CCD area detector'
_diffrn_measurement_method 'phi and omega scans'
_diffrn_radiation_monochromator graphite
_diffrn_radiation_source 'fine-focus sealed tube'
_diffrn_radiation_type MoK\a
_diffrn_radiation_wavelength 0.71073
_diffrn_reflns_av_R_equivalents 0.0319
_diffrn_reflns_av_sigmaI/netI 0.0234
_diffrn_reflns_limit_h_max 17
_diffrn_reflns_limit_h_min -18
_diffrn_reflns_limit_k_max 13
_diffrn_reflns_limit_k_min -13
_diffrn_reflns_limit_l_max 8
_diffrn_reflns_limit_l_min -13
_diffrn_reflns_number 22376
_diffrn_reflns_theta_full 27.50
_diffrn_reflns_theta_max 27.50
_diffrn_reflns_theta_min 2.47
_exptl_absorpt_coefficient_mu 5.093
_exptl_absorpt_correction_T_max 0.8032
_exptl_absorpt_correction_T_min 0.4031
_exptl_absorpt_correction_type multi-scan
_exptl_absorpt_process_details 'Blessing, R.H. (1995) Acta Cryst. A51, 33-38'
_exptl_crystal_colour aqua
_exptl_crystal_density_diffrn 2.577
_exptl_crystal_density_meas ?
_exptl_crystal_density_method 'not measured'
_exptl_crystal_description column
_exptl_crystal_F_000 1162
_exptl_crystal_size_max 0.20
_exptl_crystal_size_mid 0.05
_exptl_crystal_size_min 0.05
_refine_diff_density_max 0.779
_refine_diff_density_min -0.534
_refine_diff_density_rms 0.097
_refine_ls_extinction_method none
_refine_ls_goodness_of_fit_ref 1.081
_refine_ls_hydrogen_treatment mixed
_refine_ls_matrix_type full
_refine_ls_number_parameters 275
_refine_ls_number_reflns 3473
_refine_ls_number_restraints 6
_refine_ls_restrained_S_all 1.091
_refine_ls_R_factor_all 0.0312
_refine_ls_R_factor_gt 0.0228
_refine_ls_shift/su_max 0.003
_refine_ls_shift/su_mean 0.000
_refine_ls_structure_factor_coef Fsqd
_refine_ls_weighting_details 'calc w=1/[\s^2^(Fo^2^)+(0.0290P)^2^+1.3119P] where P=(Fo^2^+2Fc^2^)/3'
_refine_ls_weighting_scheme calc
_refine_ls_wR_factor_gt 0.0563
_refine_ls_wR_factor_ref 0.0586
_reflns_number_gt 2976
_reflns_number_total 3473
_reflns_threshold_expression >2sigma(I)
_cod_data_source_file cm071005zsi20070614_034201.cif
_cod_data_source_block 1-Re-CuTHFRe
_cod_depositor_comments
;
The following automatic conversions were performed:

'_exptl_crystal_density_meas' value 'not measured' was changed to '?'
- the value is perceived as not measured.

Automatic conversion script
Id: cif_fix_values 3008 2015-01-20 13:52:24Z robertas 
;
_cod_original_sg_symbol_H-M P2(1)/c
_cod_database_code 4001389

loop_
_symmetry_equiv_pos_as_xyz
'x, y, z'
'-x, y+1/2, -z+1/2'
'-x, -y, -z'
'x, -y-1/2, z-1/2'

loop_
_atom_site_label
_atom_site_type_symbol
_atom_site_fract_x
_atom_site_fract_y
_atom_site_fract_z
_atom_site_U_iso_or_equiv
_atom_site_adp_type
_atom_site_occupancy
_atom_site_symmetry_multiplicity
_atom_site_calc_flag
_atom_site_refinement_flags
Cu1 Cu 0.5000 0.0000 0.5000 0.00896(10) Uani 1 2 d S
Cu2 Cu 0.0000 0.0000 0.5000 0.00548(10) Uani 1 2 d S
Cu3 Cu -0.00095(2) 0.15424(3) 0.76354(2) 0.00536(8) Uani 1 1 d .
Cu4 Cu 0.10132(2) 0.00226(3) 1.02585(3) 0.00640(8) Uani 1 1 d .
Cu5 Cu 0.5000 -0.5000 0.5000 0.00824(10) Uani 1 2 d S
Cl1 Cl 0.07395(4) 0.39967(6) 0.76468(5) 0.01009(13) Uani 1 1 d .
O1 O 0.34351(12) -0.02191(16) 0.53734(15) 0.0062(3) Uani 1 1 d .
O2 O 0.49896(13) -0.01526(18) 0.68695(17) 0.0132(4) Uani 1 1 d .
O3 O 0.41871(12) 0.04484(19) 0.85615(15) 0.0113(4) Uani 1 1 d .
O4 O 0.12478(12) 0.07504(17) 0.76045(15) 0.0096(4) Uani 1 1 d .
O5 O 0.12906(12) -0.02680(17) 0.57129(15) 0.0071(4) Uani 1 1 d .
O6 O 0.13090(12) -0.27266(17) 0.73046(15) 0.0083(4) Uani 1 1 d .
O7 O 0.19025(12) -0.36114(17) 0.55479(16) 0.0091(4) Uani 1 1 d .
O8 O 0.40551(13) -0.36352(18) 0.53572(17) 0.0128(4) Uani 1 1 d .
O9 O 0.48727(13) -0.18787(19) 0.48080(17) 0.0143(4) Uani 1 1 d .
O10 O -0.01860(13) 0.16676(18) 0.58132(16) 0.0063(4) Uani 1 1 d .
H101 H -0.064(2) 0.177(3) 0.575(3) 0.015(2) Uiso 1 1 d .
O11 O 0.00597(12) 0.11599(18) 0.94756(15) 0.0063(4) Uani 1 1 d .
H111 H 0.003(2) 0.177(4) 0.983(3) 0.015(2) Uiso 1 1 d .
O1W O 0.20363(13) 0.12959(19) 1.00547(17) 0.0126(4) Uani 1 1 d D
H1W2 H 0.2041(19) 0.170(3) 0.9279(19) 0.015(2) Uiso 1 1 d D
H1W1 H 0.2627(14) 0.117(3) 1.036(2) 0.015(2) Uiso 1 1 d D
O2W O 0.61549(15) -0.3639(2) 0.39621(19) 0.0224(5) Uani 1 1 d .
O3W O 0.71685(18) -0.3360(3) 0.1661(2) 0.0389(6) Uani 1 1 d D
C1 C 0.33304(17) 0.0279(3) 0.6642(2) 0.0067(5) Uani 1 1 d .
H1 H 0.316(2) 0.122(3) 0.655(3) 0.015(2) Uiso 1 1 d .
C2 C 0.25601(17) -0.0574(2) 0.7201(2) 0.0060(5) Uani 1 1 d .
H2 H 0.260(2) -0.065(3) 0.801(3) 0.015(2) Uiso 1 1 d .
C3 C 0.27625(17) -0.1926(2) 0.6619(2) 0.0060(5) Uani 1 1 d .
H3 H 0.320(2) -0.237(3) 0.713(3) 0.015(2) Uiso 1 1 d .
C4 C 0.32430(17) -0.1618(2) 0.5370(2) 0.0062(5) Uani 1 1 d .
H4 H 0.282(2) -0.180(3) 0.462(3) 0.015(2) Uiso 1 1 d .
C5 C 0.42581(18) 0.0182(2) 0.7409(2) 0.0072(5) Uani 1 1 d .
C6 C 0.16090(18) 0.0004(2) 0.6804(2) 0.0066(5) Uani 1 1 d .
C7 C 0.19116(17) -0.2822(2) 0.6472(2) 0.0056(5) Uani 1 1 d .
C8 C 0.41376(18) -0.2436(3) 0.5177(2) 0.0081(5) Uani 1 1 d .
H3W1 H 0.6902(17) -0.363(3) 0.260(2) 0.015(2) Uiso 1 1 d D
H3W2 H 0.7807(12) -0.356(3) 0.190(2) 0.015(2) Uiso 1 1 d D

loop_
_atom_site_aniso_label
_atom_site_aniso_U_11
_atom_site_aniso_U_22
_atom_site_aniso_U_33
_atom_site_aniso_U_23
_atom_site_aniso_U_13
_atom_site_aniso_U_12
Cu1 0.0071(2) 0.0097(2) 0.0103(2) 0.00005(16) 0.00354(16) -0.00099(17)
Cu2 0.0058(2) 0.0047(2) 0.00583(18) -0.00173(14) -0.00156(15) 0.00113(16)
Cu3 0.00516(15) 0.00752(16) 0.00341(12) -0.00009(10) 0.00031(10) 0.00252(12)
Cu4 0.00509(16) 0.00541(16) 0.00865(14) 0.00162(11) -0.00054(11) 0.00063(12)
Cu5 0.0078(2) 0.0069(2) 0.00975(19) -0.00148(15) -0.00392(16) 0.00304(17)
Cl1 0.0133(3) 0.0075(3) 0.0096(3) -0.0008(2) 0.0011(2) 0.0000(2)
O1 0.0077(9) 0.0053(9) 0.0056(7) -0.0009(6) 0.0009(6) -0.0013(7)
O2 0.0081(9) 0.0202(11) 0.0112(8) 0.0000(7) 0.0003(7) 0.0020(8)
O3 0.0093(9) 0.0160(10) 0.0085(8) -0.0020(7) -0.0013(7) -0.0003(8)
O4 0.0076(9) 0.0126(10) 0.0086(8) -0.0041(7) -0.0008(7) 0.0048(7)
O5 0.0058(9) 0.0090(9) 0.0065(7) -0.0021(6) -0.0004(6) 0.0016(7)
O6 0.0067(9) 0.0088(9) 0.0094(8) -0.0002(6) 0.0019(7) -0.0026(7)
O7 0.0076(9) 0.0083(9) 0.0116(8) -0.0051(7) 0.0024(7) -0.0032(7)
O8 0.0096(9) 0.0083(10) 0.0206(9) -0.0014(7) 0.0025(7) 0.0009(7)
O9 0.0101(10) 0.0098(10) 0.0235(10) -0.0015(7) 0.0084(8) -0.0007(7)
O10 0.0053(9) 0.0065(9) 0.0072(7) -0.0006(6) -0.0005(7) 0.0014(7)
O11 0.0090(9) 0.0043(9) 0.0056(7) -0.0018(6) 0.0001(6) 0.0007(7)
O1W 0.0098(10) 0.0154(10) 0.0125(8) 0.0028(7) 0.0000(7) -0.0033(8)
O2W 0.0231(12) 0.0211(12) 0.0230(10) 0.0005(8) 0.0013(9) -0.0009(9)
O3W 0.0301(14) 0.0502(17) 0.0356(13) -0.0123(12) -0.0107(11) 0.0118(12)
C1 0.0062(12) 0.0081(13) 0.0057(10) -0.0015(8) 0.0002(9) 0.0000(10)
C2 0.0061(12) 0.0070(12) 0.0049(10) -0.0014(9) 0.0008(9) -0.0013(10)
C3 0.0051(12) 0.0065(12) 0.0062(10) 0.0008(9) 0.0000(9) 0.0013(10)
C4 0.0075(12) 0.0039(12) 0.0073(10) -0.0005(9) 0.0005(9) -0.0016(10)
C5 0.0073(12) 0.0048(12) 0.0092(11) 0.0021(9) -0.0012(9) -0.0018(9)
C6 0.0059(12) 0.0052(12) 0.0087(11) 0.0016(9) 0.0014(9) -0.0024(9)
C7 0.0055(12) 0.0036(12) 0.0077(10) 0.0024(8) -0.0004(9) 0.0016(9)
C8 0.0072(13) 0.0109(13) 0.0061(10) -0.0025(9) -0.0012(9) 0.0001(10)

loop_
_atom_type_symbol
_atom_type_description
_atom_type_scat_dispersion_real
_atom_type_scat_dispersion_imag
_atom_type_scat_source
C C 0.0033 0.0016 'International Tables Vol C Tables 4.2.6.8 and 6.1.1.4'
H H 0.0000 0.0000 'International Tables Vol C Tables 4.2.6.8 and 6.1.1.4'
O O 0.0106 0.0060 'International Tables Vol C Tables 4.2.6.8 and 6.1.1.4'
Cu Cu 0.3201 1.2651 'International Tables Vol C Tables 4.2.6.8 and 6.1.1.4'
Cl Cl 0.1484 0.1585 'International Tables Vol C Tables 4.2.6.8 and 6.1.1.4'

loop_
_geom_angle_atom_site_label_1
_geom_angle_atom_site_label_2
_geom_angle_atom_site_label_3
_geom_angle
_geom_angle_site_symmetry_1
_geom_angle_site_symmetry_3
O9 Cu1 O9 180.0 . 3_656
O9 Cu1 O2 88.63(8) . 3_656
O9 Cu1 O2 91.37(8) 3_656 3_656
O9 Cu1 O2 91.37(8) . .
O9 Cu1 O2 88.63(8) 3_656 .
O2 Cu1 O2 180.0 3_656 .
O9 Cu1 O1 99.63(7) . 3_656
O9 Cu1 O1 80.37(7) 3_656 3_656
O2 Cu1 O1 77.45(7) 3_656 3_656
O2 Cu1 O1 102.55(7) . 3_656
O9 Cu1 O1 80.37(7) . .
O9 Cu1 O1 99.63(7) 3_656 .
O2 Cu1 O1 102.55(7) 3_656 .
O2 Cu1 O1 77.45(7) . .
O1 Cu1 O1 180.0 3_656 .
O10 Cu2 O10 180.00(9) 3_556 .
O10 Cu2 O5 84.81(7) 3_556 .
O10 Cu2 O5 95.19(7) . .
O10 Cu2 O5 95.18(7) 3_556 3_556
O10 Cu2 O5 84.81(7) . 3_556
O5 Cu2 O5 180.0 . 3_556
O10 Cu3 O4 95.76(7) . .
O10 Cu3 O11 171.21(8) . .
O4 Cu3 O11 85.33(7) . .
O10 Cu3 O6 85.15(7) . 2_556
O4 Cu3 O6 177.50(7) . 2_556
O11 Cu3 O6 93.41(7) . 2_556
O10 Cu3 Cl1 89.02(6) . .
O4 Cu3 Cl1 91.02(6) . .
O11 Cu3 Cl1 99.70(5) . .
O6 Cu3 Cl1 91.32(5) 2_556 .
O7 Cu4 O11 162.35(7) 4_556 .
O7 Cu4 O1W 91.19(8) 4_556 .
O11 Cu4 O1W 94.18(8) . .
O7 Cu4 O11 91.89(8) 4_556 3_557
O11 Cu4 O11 83.59(8) . 3_557
O1W Cu4 O11 176.09(8) . 3_557
O7 Cu4 Cl1 103.57(5) 4_556 4_566
O11 Cu4 Cl1 93.31(5) . 4_566
O1W Cu4 Cl1 89.38(6) . 4_566
O11 Cu4 Cl1 87.55(5) 3_557 4_566
O7 Cu4 Cu4 131.11(6) 4_556 3_557
O11 Cu4 Cu4 42.10(5) . 3_557
O1W Cu4 Cu4 136.19(6) . 3_557
O11 Cu4 Cu4 41.49(5) 3_557 3_557
Cl1 Cu4 Cu4 90.548(19) 4_566 3_557
O3 Cu5 O3 179.999(1) 2_646 4
O3 Cu5 O8 94.55(8) 2_646 .
O3 Cu5 O8 85.45(8) 4 .
O3 Cu5 O8 85.45(8) 2_646 3_646
O3 Cu5 O8 94.55(8) 4 3_646
O8 Cu5 O8 180.0 . 3_646
O3 Cu5 O2W 100.14(7) 2_646 3_646
O3 Cu5 O2W 79.86(7) 4 3_646
O8 Cu5 O2W 80.70(7) . 3_646
O8 Cu5 O2W 99.30(7) 3_646 3_646
O3 Cu5 O2W 79.86(7) 2_646 .
O3 Cu5 O2W 100.14(7) 4 .
O8 Cu5 O2W 99.30(7) . .
O8 Cu5 O2W 80.70(7) 3_646 .
O2W Cu5 O2W 180.0 3_646 .
Cu3 Cl1 Cu4 113.32(2) . 4_565
C1 O1 C4 108.75(17) . .
C1 O1 Cu1 104.80(13) . .
C4 O1 Cu1 106.28(13) . .
C5 O2 Cu1 117.73(15) . .
C5 O3 Cu5 130.30(17) . 2_656
C6 O4 Cu3 130.58(16) . .
C6 O5 Cu2 128.46(17) . .
C7 O6 Cu3 130.54(16) . 2_546
C7 O7 Cu4 125.77(16) . 4
C8 O8 Cu5 126.28(18) . .
C8 O9 Cu1 119.18(17) . .
Cu2 O10 Cu3 111.77(9) . .
Cu4 O11 Cu4 96.41(8) . 3_557
Cu4 O11 Cu3 123.05(9) . .
Cu4 O11 Cu3 104.14(8) 3_557 .
O1 C1 C5 110.8(2) . .
O1 C1 C2 104.82(18) . .
C5 C1 C2 112.13(19) . .
C6 C2 C1 108.5(2) . .
C6 C2 C3 114.28(19) . .
C1 C2 C3 101.88(19) . .
C7 C3 C2 114.7(2) . .
C7 C3 C4 114.12(19) . .
C2 C3 C4 104.81(19) . .
O1 C4 C3 106.65(18) . .
O1 C4 C8 111.9(2) . .
C3 C4 C8 113.33(19) . .
O3 C5 O2 126.5(2) . .
O3 C5 C1 113.9(2) . .
O2 C5 C1 119.6(2) . .
O5 C6 O4 127.3(2) . .
O5 C6 C2 117.4(2) . .
O4 C6 C2 115.3(2) . .
O6 C7 O7 127.0(2) . .
O6 C7 C3 116.3(2) . .
O7 C7 C3 116.6(2) . .
O8 C8 O9 124.9(2) . .
O8 C8 C4 115.3(2) . .
O9 C8 C4 119.8(2) . .

loop_
_geom_bond_atom_site_label_1
_geom_bond_atom_site_label_2
_geom_bond_distance
_geom_bond_site_symmetry_2
Cu1 O9 1.9240(19) .
Cu1 O9 1.9241(19) 3_656
Cu1 O2 1.9784(18) 3_656
Cu1 O2 1.9784(18) .
Cu1 O1 2.2834(17) 3_656
Cu1 O1 2.2834(17) .
Cu2 O10 1.9183(18) 3_556
Cu2 O10 1.9184(18) .
Cu2 O5 1.9805(17) .
Cu2 O5 1.9806(17) 3_556
Cu3 O10 1.9347(17) .
Cu3 O4 1.9616(17) .
Cu3 O11 1.9788(16) .
Cu3 O6 1.9944(17) 2_556
Cu3 Cl1 2.7074(7) .
Cu4 O7 1.9280(17) 4_556
Cu4 O11 1.9445(17) .
Cu4 O1W 1.9624(19) .
Cu4 O11 1.9679(18) 3_557
Cu4 Cl1 2.7473(6) 4_566
Cu4 Cu4 2.9170(6) 3_557
Cu5 O3 1.9328(16) 2_646
Cu5 O3 1.9328(16) 4
Cu5 O8 1.9738(18) .
Cu5 O8 1.9738(18) 3_646
Cu5 O2W 2.432(2) 3_646
Cu5 O2W 2.432(2) .
Cl1 Cu4 2.7473(6) 4_565
O1 C1 1.442(3) .
O1 C4 1.445(3) .
O2 C5 1.248(3) .
O3 C5 1.252(3) .
O3 Cu5 1.9328(16) 2_656
O4 C6 1.256(3) .
O5 C6 1.255(3) .
O6 C7 1.250(3) .
O6 Cu3 1.9944(17) 2_546
O7 C7 1.261(3) .
O7 Cu4 1.9280(17) 4
O8 C8 1.237(3) .
O9 C8 1.261(3) .
O11 Cu4 1.9679(18) 3_557
C1 C5 1.529(3) .
C1 C2 1.529(3) .
C2 C6 1.521(3) .
C2 C3 1.533(3) .
C3 C7 1.517(3) .
C3 C4 1.536(3) .
C4 C8 1.538(3) .
